data_7061849
loop_
_publ_author_name
'Alwahsh, Manal I.'
'Awwadi, Firas F.'
'Kailani, Mohammed H.'

_publ_section_title
;
 Polymorphism and isomorphism in
 trans-bis(2,5-diiodopyridine)dihalocopper(ii) complexes: theoretical and
 crystallographic studies
;
_journal_issue 39
_journal_name_full 'New Journal of Chemistry'
_journal_page_first 19024
_journal_page_last 19035
_journal_paper_doi 10.1039/D2NJ03373A
_journal_volume 46
_journal_year 2022
_chemical_formula_sum 'C10 H6 Br2 Cu I4 N2'
_chemical_formula_weight 885.13
_space_group_IT_number 2
_space_group_name_Hall '-P 1'
_space_group_name_H-M_alt 'P -1'
_symmetry_cell_setting triclinic
_symmetry_space_group_name_H-M 'P -1'
_atom_sites_solution_hydrogens geom
_atom_sites_solution_primary direct
_atom_sites_solution_secondary difmap
_audit_creation_method
;
CrysAlisPro, Oxford Diffraction Ltd.,
Version 1.171.35.11 (release 16-05-2011 CrysAlis171 .NET)
(compiled May 16 2011,17:55:39)
;
_audit_update_record
;
2020-10-11 deposited with the CCDC.	2022-09-09 downloaded from the CCDC.
;
_cell_angle_alpha 71.645(10)
_cell_angle_beta 74.675(9)
_cell_angle_gamma 89.946(6)
_cell_formula_units_Z 1
_cell_length_a 6.6977(4)
_cell_length_b 8.5845(6)
_cell_length_c 8.6691(11)
_cell_measurement_reflns_used 1122
_cell_measurement_temperature 293(2)
_cell_measurement_theta_max 29.2947
_cell_measurement_theta_min 3.1601
_cell_volume 454.41(8)
_computing_cell_refinement
;
CrysAlisPro, Agilent Technologies,
Version 1.171.35.11 (release 16-05-2011 CrysAlis171 .NET)
(compiled May 16 2011,17:55:39)
;
_computing_data_collection
;
CrysAlisPro, Agilent Technologies,
Version 1.171.35.11 (release 16-05-2011 CrysAlis171 .NET)
(compiled May 16 2011,17:55:39)
;
_computing_data_reduction
;
CrysAlisPro, Agilent Technologies,
Version 1.171.35.11 (release 16-05-2011 CrysAlis171 .NET)
(compiled May 16 2011,17:55:39)
;
_computing_molecular_graphics 'shelxtl, Bruker,2002'
_computing_publication_material 'shelxtl, Bruker,2002'
_computing_structure_refinement 'shelxtl, Bruker,2002'
_computing_structure_solution 'shelxtl, Bruker,2002'
_diffrn_ambient_temperature 293(2)
_diffrn_detector_area_resol_mean 16.0534
_diffrn_measured_fraction_theta_full 0.998
_diffrn_measured_fraction_theta_max 0.998
_diffrn_measurement_device_type 'Xcalibur, Eos'
_diffrn_measurement_method '\w scans'
_diffrn_radiation_monochromator graphite
_diffrn_radiation_source 'fine-focus sealed tube'
_diffrn_radiation_type MoK\a
_diffrn_radiation_wavelength 0.71073
_diffrn_reflns_av_R_equivalents 0.0300
_diffrn_reflns_av_sigmaI/netI 0.0551
_diffrn_reflns_limit_h_max 8
_diffrn_reflns_limit_h_min -7
_diffrn_reflns_limit_k_max 10
_diffrn_reflns_limit_k_min -10
_diffrn_reflns_limit_l_max 10
_diffrn_reflns_limit_l_min -7
_diffrn_reflns_number 3382
_diffrn_reflns_theta_full 26.30
_diffrn_reflns_theta_max 26.30
_diffrn_reflns_theta_min 3.17
_exptl_absorpt_coefficient_mu 12.380
_exptl_absorpt_correction_T_max 1.00000
_exptl_absorpt_correction_T_min 0.31505
_exptl_absorpt_correction_type multi-scan
_exptl_absorpt_process_details
;
CrysAlisPro, Agilent Technologies,
Version 1.171.35.11 (release 16-05-2011 CrysAlis171 .NET)
(compiled May 16 2011,17:55:39)
Empirical absorption correction using spherical harmonics,
 implemented in SCALE3 ABSPACK scaling algorithm.
;
_exptl_crystal_colour brown
_exptl_crystal_density_diffrn 3.234
_exptl_crystal_density_method 'not measured'
_exptl_crystal_description needle
_exptl_crystal_F_000 391
_exptl_crystal_size_max 0.4
_exptl_crystal_size_mid 0.15
_exptl_crystal_size_min 0.07
_refine_diff_density_max 1.992
_refine_diff_density_min -0.941
_refine_diff_density_rms 0.261
_refine_ls_extinction_method none
_refine_ls_goodness_of_fit_ref 1.137
_refine_ls_hydrogen_treatment mixed
_refine_ls_matrix_type full
_refine_ls_number_parameters 88
_refine_ls_number_reflns 1850
_refine_ls_number_restraints 0
_refine_ls_restrained_S_all 1.137
_refine_ls_R_factor_all 0.0631
_refine_ls_R_factor_gt 0.0490
_refine_ls_shift/su_max 0.000
_refine_ls_shift/su_mean 0.000
_refine_ls_structure_factor_coef Fsqd
_refine_ls_weighting_details 'calc w=1/[\s^2^(Fo^2^)+(0.0579P)^2^+0.1059P] where P=(Fo^2^+2Fc^2^)/3'
_refine_ls_weighting_scheme calc
_refine_ls_wR_factor_gt 0.1216
_refine_ls_wR_factor_ref 0.1299
_reflns_number_gt 1481
_reflns_number_total 1850
_reflns_threshold_expression >2sigma(I)
_cod_data_source_file d2nj03373a1.cif
_cod_data_source_block exp_1540
_cod_depositor_comments 'Adding full bibliography for 7061847--7061850.cif.'
_cod_original_cell_volume 454.41(7)
_cod_database_code 7061849

loop_
_symmetry_equiv_pos_as_xyz
'x, y, z'
'-x, -y, -z'

loop_
_atom_site_label
_atom_site_type_symbol
_atom_site_fract_x
_atom_site_fract_y
_atom_site_fract_z
_atom_site_U_iso_or_equiv
_atom_site_adp_type
_atom_site_occupancy
_atom_site_symmetry_multiplicity
_atom_site_calc_flag
_atom_site_refinement_flags
_atom_site_disorder_assembly
_atom_site_disorder_group
I2 I 0.39351(10) 0.76020(8) 0.45284(9) 0.0385(2) Uani 1 1 d . . .
I5 I -0.58833(11) 0.75754(9) 0.96540(9) 0.0438(3) Uani 1 1 d . . .
Cu1 Cu 0.0000 0.5000 0.5000 0.0277(4) Uani 1 2 d S . .
Br1 Br 0.09415(16) 0.31135(13) 0.74114(13) 0.0373(3) Uani 1 1 d . . .
N1 N -0.0508(12) 0.6638(9) 0.6187(10) 0.0273(17) Uani 1 1 d . . .
C5 C -0.2876(14) 0.7730(12) 0.8071(12) 0.030(2) Uani 1 1 d . . .
C2 C 0.0979(14) 0.7746(11) 0.6039(12) 0.029(2) Uani 1 1 d . . .
C4 C -0.1304(16) 0.8870(12) 0.7924(13) 0.037(3) Uani 1 1 d . . .
H4A H -0.1565 0.9593 0.8543 0.044 Uiso 1 1 calc R . .
C6 C -0.2435(14) 0.6624(11) 0.7201(12) 0.029(2) Uani 1 1 d . . .
H6A H -0.3480 0.5852 0.7312 0.035 Uiso 1 1 calc R . .
C3 C 0.0628(15) 0.8919(12) 0.6861(13) 0.036(2) Uani 1 1 d . . .
H3A H 0.1678 0.9714 0.6692 0.043 Uiso 1 1 calc R . .

loop_
_atom_site_aniso_label
_atom_site_aniso_U_11
_atom_site_aniso_U_22
_atom_site_aniso_U_33
_atom_site_aniso_U_23
_atom_site_aniso_U_13
_atom_site_aniso_U_12
I2 0.0274(4) 0.0435(5) 0.0428(5) -0.0181(4) -0.0021(3) 0.0005(3)
I5 0.0385(4) 0.0505(5) 0.0371(5) -0.0184(4) 0.0031(3) 0.0122(3)
Cu1 0.0256(8) 0.0278(9) 0.0320(10) -0.0166(8) -0.0033(7) 0.0047(7)
Br1 0.0380(6) 0.0378(6) 0.0355(6) -0.0135(5) -0.0074(5) 0.0097(5)
N1 0.027(4) 0.033(4) 0.022(4) -0.012(4) -0.004(3) 0.006(3)
C5 0.028(5) 0.031(5) 0.028(5) -0.010(4) -0.003(4) 0.009(4)
C2 0.031(5) 0.030(5) 0.031(5) -0.015(4) -0.011(4) 0.013(4)
C4 0.053(7) 0.029(5) 0.033(6) -0.019(5) -0.010(5) 0.007(5)
C6 0.021(5) 0.029(5) 0.038(6) -0.014(5) -0.008(4) 0.005(4)
C3 0.032(6) 0.032(6) 0.045(7) -0.012(5) -0.011(5) 0.001(4)

loop_
_atom_type_symbol
_atom_type_description
_atom_type_scat_dispersion_real
_atom_type_scat_dispersion_imag
_atom_type_scat_source
C C 0.0033 0.0016 'International Tables Vol C Tables 4.2.6.8 and 6.1.1.4'
H H 0.0000 0.0000 'International Tables Vol C Tables 4.2.6.8 and 6.1.1.4'
N N 0.0061 0.0033 'International Tables Vol C Tables 4.2.6.8 and 6.1.1.4'
I I -0.4742 1.8119 'International Tables Vol C Tables 4.2.6.8 and 6.1.1.4'
Cu Cu 0.3201 1.2651 'International Tables Vol C Tables 4.2.6.8 and 6.1.1.4'
Br Br -0.2901 2.4595 'International Tables Vol C Tables 4.2.6.8 and 6.1.1.4'

loop_
_geom_angle_atom_site_label_1
_geom_angle_atom_site_label_2
_geom_angle_atom_site_label_3
_geom_angle
_geom_angle_site_symmetry_1
_geom_angle_site_symmetry_3
_geom_angle_publ_flag
N1 Cu1 N1 180.000(1) . 2_566 ?
N1 Cu1 Br1 90.5(2) . 2_566 ?
N1 Cu1 Br1 89.5(2) 2_566 2_566 ?
N1 Cu1 Br1 89.5(2) . . ?
N1 Cu1 Br1 90.5(2) 2_566 . ?
Br1 Cu1 Br1 180.0 2_566 . ?
C2 N1 C6 118.9(7) . . ?
C2 N1 Cu1 122.3(6) . . ?
C6 N1 Cu1 118.8(6) . . ?
C6 C5 C4 119.3(8) . . ?
C6 C5 I5 118.5(7) . . ?
C4 C5 I5 122.2(6) . . ?
N1 C2 C3 122.7(8) . . ?
N1 C2 I2 116.1(6) . . ?
C3 C2 I2 121.2(7) . . ?
C3 C4 C5 119.5(8) . . ?
C3 C4 H4A 120.2 . . ?
C5 C4 H4A 120.2 . . ?
N1 C6 C5 121.3(8) . . ?
N1 C6 H6A 119.3 . . ?
C5 C6 H6A 119.3 . . ?
C4 C3 C2 118.1(9) . . ?
C4 C3 H3A 120.9 . . ?
C2 C3 H3A 120.9 . . ?

loop_
_geom_bond_atom_site_label_1
_geom_bond_atom_site_label_2
_geom_bond_distance
_geom_bond_site_symmetry_2
_geom_bond_publ_flag
I2 C2 2.093(9) . ?
I5 C5 2.093(9) . ?
Cu1 N1 1.969(7) . ?
Cu1 N1 1.969(7) 2_566 ?
Cu1 Br1 2.4399(12) 2_566 ?
Cu1 Br1 2.4399(12) . ?
N1 C2 1.331(12) . ?
N1 C6 1.354(11) . ?
C5 C6 1.375(12) . ?
C5 C4 1.391(14) . ?
C2 C3 1.393(12) . ?
C4 C3 1.367(14) . ?
C4 H4A 0.9300 . ?
C6 H6A 0.9300 . ?
C3 H3A 0.9300 . ?

loop_
_geom_torsion_atom_site_label_1
_geom_torsion_atom_site_label_2
_geom_torsion_atom_site_label_3
_geom_torsion_atom_site_label_4
_geom_torsion
_geom_torsion_site_symmetry_1
_geom_torsion_site_symmetry_2
_geom_torsion_site_symmetry_3
_geom_torsion_site_symmetry_4
_geom_torsion_publ_flag
N1 Cu1 N1 C2 125(100) 2_566 . . . ?
Br1 Cu1 N1 C2 -90.5(8) 2_566 . . . ?
Br1 Cu1 N1 C2 89.5(8) . . . . ?
N1 Cu1 N1 C6 -54(100) 2_566 . . . ?
Br1 Cu1 N1 C6 90.2(7) 2_566 . . . ?
Br1 Cu1 N1 C6 -89.8(7) . . . . ?
C6 N1 C2 C3 -1.3(15) . . . . ?
Cu1 N1 C2 C3 179.4(8) . . . . ?
C6 N1 C2 I2 177.4(7) . . . . ?
Cu1 N1 C2 I2 -2.0(10) . . . . ?
C6 C5 C4 C3 2.9(16) . . . . ?
I5 C5 C4 C3 -179.6(8) . . . . ?
C2 N1 C6 C5 0.1(15) . . . . ?
Cu1 N1 C6 C5 179.5(8) . . . . ?
C4 C5 C6 N1 -0.9(16) . . . . ?
I5 C5 C6 N1 -178.6(7) . . . . ?
C5 C4 C3 C2 -3.9(17) . . . . ?
N1 C2 C3 C4 3.2(17) . . . . ?
I2 C2 C3 C4 -175.4(8) . . . . ?
